data_4303403
loop_
_publ_author_name
'M. Angeles Alvarez'
'M. Esther Garc\'ia'
'Daniel Garc\'ia-Viv\'o'
'M. Eugenia Mart\'inez'
'Miguel A. Ruiz'

_publ_section_title
;
Reactions of the Unsaturated Complex [Mo2(\h5-C5H5)2(\m-PEt2)2(CO)2] with
[Au(PR3)]+ Cations: Kinetic Preference of the Mo-P Bonds as the Site of
Attack of the Gold(I) Electrophile
;
_journal_name_full 'Inorganic Chemistry'
_journal_page_first 9767
_journal_page_last 9778
_journal_paper_doi 10.1021/ic901340w
_journal_volume 48
_journal_year 2009
_chemical_compound_source 'synthesis as described'
_chemical_formula_moiety 'C24 H39 Au Mo2 O3 P3, F6 P'
_chemical_formula_sum 'C24 H39 Au F6 Mo2 O3 P4'
_chemical_formula_weight 1002.28
_chemical_name_systematic
;
 ?
;
_space_group_IT_number 14
_symmetry_cell_setting monoclinic
_symmetry_Int_Tables_number 14
_symmetry_space_group_name_Hall '-P 2yn'
_symmetry_space_group_name_H-M 'P 1 21/n 1'
_atom_sites_solution_hydrogens geom
_atom_sites_solution_primary direct
_atom_sites_solution_secondary difmap
_audit_conform_dict_location ftp://ftp.iucr.org/pub/cif_core.dic
_audit_conform_dict_name cif_core.dic
_audit_conform_dict_version 2.3
_audit_creation_date 2009-07-01T12:32:00-00:00
_audit_creation_method 'WinGX routine CIF_UPDATE'
_cell_angle_alpha 90
_cell_angle_beta 98.835(3)
_cell_angle_gamma 90
_cell_formula_units_Z 4
_cell_length_a 11.842(2)
_cell_length_b 10.2900(18)
_cell_length_c 26.454(5)
_cell_measurement_reflns_used 1479
_cell_measurement_temperature 120.0(1)
_cell_measurement_theta_max 26.4
_cell_measurement_theta_min 2.67
_cell_measurement_wavelength 0.71073
_cell_volume 3185.3(10)
_computing_cell_refinement 'Brucker Smart'
_computing_data_collection 'Brucker Smart'
_computing_data_reduction 'Brucker Smart'
_computing_molecular_graphics 'Ortep-3 for Windows (Farrugia, 1997)'
_computing_publication_material 'WinGX publication routines (Farrugia, 1999)'
_computing_structure_refinement 'SHELXL-97 (Sheldrick, 1997)'
_computing_structure_solution 'SHELXS-86 (Sheldrick, 1997)'
_diffrn_ambient_temperature 120(2)
_diffrn_measured_fraction_theta_full 0.995
_diffrn_measured_fraction_theta_max 0.995
_diffrn_measurement_device_type 'Smart-CCD-1000 BRUKER'
_diffrn_measurement_method 'omega scans'
_diffrn_radiation_monochromator graphite
_diffrn_radiation_probe x-ray
_diffrn_radiation_source 'fine-focus sealed tube'
_diffrn_radiation_type MoK\a
_diffrn_radiation_wavelength 0.71073
_diffrn_reflns_av_R_equivalents 0.0545
_diffrn_reflns_av_unetI/netI 0.0343
_diffrn_reflns_limit_h_max 14
_diffrn_reflns_limit_h_min -14
_diffrn_reflns_limit_k_max 12
_diffrn_reflns_limit_k_min 0
_diffrn_reflns_limit_l_max 33
_diffrn_reflns_limit_l_min 0
_diffrn_reflns_number 36473
_diffrn_reflns_theta_full 26.46
_diffrn_reflns_theta_max 26.46
_diffrn_reflns_theta_min 1.79
_exptl_absorpt_coefficient_mu 5.632
_exptl_absorpt_correction_T_max 0.798
_exptl_absorpt_correction_T_min 0.164
_exptl_absorpt_correction_type multi-scan
_exptl_absorpt_process_details 'BRUKER Sadabs'
_exptl_crystal_colour red
_exptl_crystal_density_diffrn 2.09
_exptl_crystal_density_method 'not measured'
_exptl_crystal_description plate
_exptl_crystal_F_000 1936
_exptl_crystal_size_max 0.39
_exptl_crystal_size_mid 0.28
_exptl_crystal_size_min 0.04
_refine_diff_density_max 1.551
_refine_diff_density_min -1.543
_refine_diff_density_rms 0.137
_refine_ls_extinction_method none
_refine_ls_goodness_of_fit_ref 1.071
_refine_ls_hydrogen_treatment constr
_refine_ls_matrix_type full
_refine_ls_number_parameters 363
_refine_ls_number_reflns 6545
_refine_ls_number_restraints 2
_refine_ls_restrained_S_all 1.191
_refine_ls_R_factor_all 0.037
_refine_ls_R_factor_gt 0.029
_refine_ls_shift/su_max 0.002
_refine_ls_shift/su_mean 0
_refine_ls_structure_factor_coef Fsqd
_refine_ls_weighting_details 'calc w=1/[\s^2^(Fo^2^)+(0.0269P)^2^+7.0389P] where P=(Fo^2^+2Fc^2^)/3'
_refine_ls_weighting_scheme calc
_refine_ls_wR_factor_gt 0.0647
_refine_ls_wR_factor_ref 0.0676
_reflns_number_gt 5499
_reflns_number_total 6545
_reflns_threshold_expression >2sigma(I)
_cod_data_source_file ic901340w_si_002_2.cif
_cod_data_source_block compound3b
_cod_database_code 4303403

loop_
_symmetry_equiv_pos_as_xyz
'x, y, z'
'-x+1/2, y+1/2, -z+1/2'
'-x, -y, -z'
'x-1/2, -y-1/2, z-1/2'

loop_
_atom_site_label
_atom_site_type_symbol
_atom_site_fract_x
_atom_site_fract_y
_atom_site_fract_z
_atom_site_U_iso_or_equiv
_atom_site_adp_type
_atom_site_occupancy
_atom_site_symmetry_multiplicity
_atom_site_calc_flag
_atom_site_refinement_flags
_atom_site_disorder_assembly
_atom_site_disorder_group
Mo1 Mo -0.02931(4) 0.29751(4) 0.318808(16) 0.01555(10) Uani 1 1 d . A .
Mo2 Mo 0.08616(4) 0.03551(4) 0.342342(16) 0.01603(10) Uani 1 1 d . A .
Au1 Au 0.198417(16) 0.276254(19) 0.370462(7) 0.01813(7) Uani 1 1 d . . .
P1 P -0.03249(11) 0.16275(13) 0.39273(5) 0.0188(3) Uani 1 1 d . . .
P2 P 0.27932(13) 0.06922(14) 0.37296(7) 0.0350(4) Uani 1 1 d D A .
P3 P 0.32474(12) 0.43372(13) 0.40852(5) 0.0217(3) Uani 1 1 d . A .
O1 O 0.1408(3) 0.2610(4) 0.23979(14) 0.0290(9) Uani 1 1 d . . .
O2 O 0.0715(3) 0.5552(3) 0.36575(17) 0.0341(10) Uani 1 1 d . . .
O3 O 0.0873(4) -0.0927(4) 0.44767(16) 0.0453(12) Uani 1 1 d . A .
C1 C 0.0857(4) 0.2687(5) 0.2719(2) 0.0203(11) Uani 1 1 d . A .
C2 C 0.0513(5) 0.4482(5) 0.3531(2) 0.0242(12) Uani 1 1 d . A .
C3 C 0.0875(5) -0.0375(5) 0.4096(2) 0.0268(12) Uani 1 1 d . . .
C4 C -0.2251(9) 0.2508(12) 0.2942(4) 0.014(3) Uiso 0.5 1 d P A 1
H4 H -0.2584 0.1747 0.3039 0.017 Uiso 0.5 1 calc PR A 1
C5 C -0.1739(12) 0.2703(15) 0.2494(6) 0.024(4) Uiso 0.5 1 d P A 1
H5 H -0.167 0.2082 0.2246 0.028 Uiso 0.5 1 calc PR A 1
C6 C -0.1359(11) 0.3991(15) 0.2493(6) 0.025(4) Uiso 0.5 1 d P A 1
H6 H -0.0997 0.4372 0.2243 0.03 Uiso 0.5 1 calc PR A 1
C7 C -0.1618(10) 0.4612(12) 0.2935(5) 0.020(3) Uiso 0.5 1 d P A 1
H7 H -0.1461 0.5475 0.3025 0.024 Uiso 0.5 1 calc PR A 1
C8 C -0.2151(9) 0.3715(13) 0.3215(4) 0.017(3) Uiso 0.5 1 d P A 1
H8 H -0.2399 0.3873 0.3526 0.02 Uiso 0.5 1 calc PR A 1
C4B C -0.1908(11) 0.2519(13) 0.2582(5) 0.019(4) Uiso 0.5 1 d P A 2
H4B H -0.2 0.1719 0.2418 0.023 Uiso 0.5 1 calc PR A 2
C5B C -0.1380(10) 0.3631(13) 0.2414(5) 0.016(3) Uiso 0.5 1 d P A 2
H5B H -0.1068 0.3689 0.2113 0.019 Uiso 0.5 1 calc PR A 2
C6B C -0.1397(9) 0.4633(11) 0.2768(5) 0.014(2) Uiso 0.5 1 d P A 2
H6B H -0.1096 0.5462 0.2746 0.017 Uiso 0.5 1 calc PR A 2
C7B C -0.1946(10) 0.4167(13) 0.3162(5) 0.019(3) Uiso 0.5 1 d P A 2
H7B H -0.2078 0.4633 0.3448 0.023 Uiso 0.5 1 calc PR A 2
C8B C -0.2270(11) 0.2855(14) 0.3049(5) 0.023(3) Uiso 0.5 1 d P A 2
H8B H -0.2653 0.2315 0.3248 0.027 Uiso 0.5 1 calc PR A 2
C9 C 0.1237(5) -0.0650(5) 0.2670(2) 0.0248(12) Uani 1 1 d . . .
H9 H 0.1875 -0.0408 0.2527 0.03 Uiso 1 1 calc R A .
C10 C 0.1203(5) -0.1606(5) 0.3053(2) 0.0270(12) Uani 1 1 d . A .
H10 H 0.1816 -0.211 0.3203 0.032 Uiso 1 1 calc R . .
C11 C 0.0078(5) -0.1662(5) 0.3166(2) 0.0293(13) Uani 1 1 d . . .
H11 H -0.0185 -0.2217 0.34 0.035 Uiso 1 1 calc R A .
C12 C -0.0572(5) -0.0735(5) 0.2864(2) 0.0259(12) Uani 1 1 d . A .
H12 H -0.1337 -0.0545 0.2871 0.031 Uiso 1 1 calc R . .
C13 C 0.0134(5) -0.0133(5) 0.2547(2) 0.0253(12) Uani 1 1 d . A .
H13 H -0.0095 0.0494 0.2299 0.03 Uiso 1 1 calc R . .
C14 C 0.0286(5) 0.2131(5) 0.45809(19) 0.0252(12) Uani 1 1 d . A .
H14A H 0.0108 0.1471 0.4818 0.03 Uiso 1 1 calc R . .
H14B H 0.1112 0.2164 0.4604 0.03 Uiso 1 1 calc R . .
C15 C -0.0126(6) 0.3436(6) 0.4749(2) 0.0385(15) Uani 1 1 d . . .
H15A H 0.0068 0.4105 0.4525 0.058 Uiso 1 1 calc R A .
H15B H 0.0233 0.3617 0.5093 0.058 Uiso 1 1 calc R . .
H15C H -0.094 0.3411 0.4738 0.058 Uiso 1 1 calc R . .
C16 C -0.1630(5) 0.0739(6) 0.4025(2) 0.0291(13) Uani 1 1 d . A .
H16A H -0.2007 0.0442 0.3693 0.035 Uiso 1 1 calc R . .
H16B H -0.1399 -0.0027 0.4228 0.035 Uiso 1 1 calc R . .
C17 C -0.2503(5) 0.1476(7) 0.4281(2) 0.0372(15) Uani 1 1 d . . .
H17A H -0.2173 0.1695 0.4625 0.056 Uiso 1 1 calc R A .
H17B H -0.3165 0.094 0.4287 0.056 Uiso 1 1 calc R . .
H17C H -0.2722 0.2257 0.4093 0.056 Uiso 1 1 calc R . .
C18 C 0.3482(6) 0.0237(6) 0.4393(3) 0.064(3) Uani 1 1 d . A 1
H18A H 0.4181 0.0732 0.4482 0.076 Uiso 1 1 calc R A 1
H18B H 0.2973 0.0472 0.4633 0.076 Uiso 1 1 calc R A 1
C19 C 0.3757(7) -0.1203(7) 0.4448(3) 0.062(2) Uani 1 1 d . A 1
H19A H 0.3062 -0.1697 0.4384 0.093 Uiso 1 1 calc R A 1
H19B H 0.4137 -0.1376 0.4789 0.093 Uiso 1 1 calc R A 1
H19C H 0.4247 -0.1446 0.4207 0.093 Uiso 1 1 calc R A 1
C20 C 0.3982(6) 0.0433(8) 0.3380(4) 0.074(3) Uani 1 1 d D A 1
H20A H 0.4684 0.0427 0.3623 0.089 Uiso 1 1 calc R A 1
H20B H 0.3898 -0.042 0.3223 0.089 Uiso 1 1 calc R A 1
C21 C 0.4102(12) 0.1396(10) 0.2978(4) 0.134(6) Uani 1 1 d D A 1
H21A H 0.403 0.0968 0.2653 0.2 Uiso 1 1 calc R A 1
H21B H 0.4838 0.1803 0.3051 0.2 Uiso 1 1 calc R A 1
H21C H 0.3515 0.2043 0.297 0.2 Uiso 1 1 calc R A 1
C22 C 0.3532(5) 0.5570(6) 0.3639(2) 0.0314(13) Uani 1 1 d . . .
H22A H 0.3977 0.6253 0.382 0.047 Uiso 1 1 calc R A .
H22B H 0.2823 0.592 0.3469 0.047 Uiso 1 1 calc R . .
H22C H 0.3948 0.5196 0.3391 0.047 Uiso 1 1 calc R . .
C23 C 0.2750(6) 0.5219(6) 0.4604(2) 0.0361(15) Uani 1 1 d . . .
H23A H 0.3298 0.5873 0.4731 0.054 Uiso 1 1 calc R A .
H23B H 0.2658 0.4626 0.4875 0.054 Uiso 1 1 calc R . .
H23C H 0.2029 0.5623 0.448 0.054 Uiso 1 1 calc R . .
C24 C 0.4646(5) 0.3743(6) 0.4368(3) 0.0425(17) Uani 1 1 d . . .
H24A H 0.4976 0.3257 0.4117 0.064 Uiso 1 1 calc R A .
H24B H 0.4571 0.3192 0.4654 0.064 Uiso 1 1 calc R . .
H24C H 0.5132 0.4465 0.4482 0.064 Uiso 1 1 calc R . .
P4 P 0.31053(13) 0.28966(15) 0.59780(5) 0.0260(3) Uani 1 1 d . . .
F1 F 0.2415(3) 0.2167(4) 0.55027(13) 0.0463(10) Uani 1 1 d . . .
F2 F 0.2138(3) 0.2574(4) 0.63159(13) 0.0434(9) Uani 1 1 d . . .
F3 F 0.4087(3) 0.3230(4) 0.56442(13) 0.0390(8) Uani 1 1 d . . .
F4 F 0.3808(3) 0.3647(4) 0.64573(12) 0.0458(10) Uani 1 1 d . . .
F5 F 0.3741(3) 0.1588(4) 0.61652(14) 0.0475(10) Uani 1 1 d . . .
F6 F 0.2479(4) 0.4228(4) 0.57951(14) 0.0513(10) Uani 1 1 d . . .

loop_
_atom_site_aniso_label
_atom_site_aniso_U_11
_atom_site_aniso_U_22
_atom_site_aniso_U_33
_atom_site_aniso_U_23
_atom_site_aniso_U_13
_atom_site_aniso_U_12
Mo1 0.0124(2) 0.0148(2) 0.0184(2) 0.00147(16) -0.00065(17) 0.00163(16)
Mo2 0.0123(2) 0.0138(2) 0.0212(2) 0.00135(17) 0.00010(16) 0.00003(16)
Au1 0.01353(10) 0.01616(10) 0.02311(11) 0.00001(8) -0.00219(7) -0.00142(8)
P1 0.0163(7) 0.0209(7) 0.0189(6) 0.0015(5) 0.0021(5) -0.0008(5)
P2 0.0145(7) 0.0201(7) 0.0663(11) -0.0079(7) -0.0067(7) 0.0021(6)
P3 0.0209(7) 0.0205(7) 0.0213(7) -0.0005(5) -0.0041(6) -0.0050(6)
O1 0.026(2) 0.036(2) 0.027(2) 0.0057(17) 0.0095(17) 0.0022(18)
O2 0.027(2) 0.0153(19) 0.055(3) -0.0047(18) -0.0094(19) -0.0008(16)
O3 0.052(3) 0.047(3) 0.037(2) 0.022(2) 0.008(2) 0.013(2)
C1 0.016(3) 0.020(3) 0.024(3) 0.002(2) -0.002(2) 0.001(2)
C2 0.023(3) 0.017(3) 0.031(3) 0.001(2) 0.000(2) 0.003(2)
C3 0.025(3) 0.025(3) 0.029(3) 0.005(2) -0.002(2) 0.004(2)
C9 0.017(3) 0.029(3) 0.031(3) -0.004(2) 0.007(2) 0.001(2)
C10 0.028(3) 0.016(3) 0.036(3) -0.005(2) 0.000(2) 0.009(2)
C11 0.031(3) 0.018(3) 0.039(3) -0.007(2) 0.008(3) -0.008(2)
C12 0.018(3) 0.021(3) 0.036(3) -0.013(2) -0.001(2) -0.002(2)
C13 0.027(3) 0.021(3) 0.026(3) -0.003(2) -0.002(2) 0.002(2)
C14 0.027(3) 0.030(3) 0.019(3) -0.001(2) 0.002(2) 0.002(2)
C15 0.044(4) 0.038(4) 0.035(3) -0.011(3) 0.011(3) -0.002(3)
C16 0.025(3) 0.032(3) 0.032(3) 0.007(3) 0.010(2) -0.006(2)
C17 0.029(3) 0.053(4) 0.032(3) -0.004(3) 0.014(3) -0.002(3)
C18 0.040(4) 0.030(4) 0.104(6) -0.001(4) -0.041(4) 0.003(3)
C19 0.049(5) 0.041(4) 0.087(6) 0.002(4) -0.020(4) 0.014(4)
C20 0.031(4) 0.055(5) 0.143(9) -0.046(6) 0.034(5) -0.012(4)
C21 0.237(15) 0.079(7) 0.118(9) 0.047(7) 0.134(10) 0.082(9)
C22 0.035(3) 0.031(3) 0.029(3) 0.002(2) 0.007(3) -0.010(3)
C23 0.046(4) 0.039(4) 0.021(3) -0.001(3) -0.003(3) -0.009(3)
C24 0.028(3) 0.033(3) 0.059(4) 0.005(3) -0.020(3) -0.008(3)
P4 0.0248(8) 0.0328(8) 0.0199(7) 0.0005(6) 0.0018(6) -0.0066(6)
F1 0.050(2) 0.057(2) 0.0287(19) -0.0089(17) -0.0045(17) -0.0168(19)
F2 0.032(2) 0.066(3) 0.0340(19) 0.0050(18) 0.0093(16) -0.0112(18)
F3 0.040(2) 0.046(2) 0.0343(19) -0.0004(16) 0.0143(16) -0.0109(17)
F4 0.047(2) 0.063(3) 0.0268(18) -0.0129(17) 0.0034(16) -0.022(2)
F5 0.050(2) 0.044(2) 0.048(2) 0.0155(18) 0.0099(19) 0.0104(19)
F6 0.070(3) 0.043(2) 0.042(2) 0.0078(18) 0.015(2) 0.018(2)

loop_
_atom_type_symbol
_atom_type_description
_atom_type_scat_dispersion_real
_atom_type_scat_dispersion_imag
_atom_type_scat_source
C C 0.0033 0.0016 'International Tables Vol C Tables 4.2.6.8 and 6.1.1.4'
H H 0 0 'International Tables Vol C Tables 4.2.6.8 and 6.1.1.4'
Au Au -2.0133 8.8022 'International Tables Vol C Tables 4.2.6.8 and 6.1.1.4'
F F 0.0171 0.0103 'International Tables Vol C Tables 4.2.6.8 and 6.1.1.4'
Mo Mo -1.6832 0.6857 'International Tables Vol C Tables 4.2.6.8 and 6.1.1.4'
O O 0.0106 0.006 'International Tables Vol C Tables 4.2.6.8 and 6.1.1.4'
P P 0.1023 0.0942 'International Tables Vol C Tables 4.2.6.8 and 6.1.1.4'

loop_
_geom_angle_atom_site_label_1
_geom_angle_atom_site_label_2
_geom_angle_atom_site_label_3
_geom_angle
_geom_angle_site_symmetry_1
_geom_angle_site_symmetry_3
_geom_angle_publ_flag
C2 Mo1 C1 94.3(2) . . ?
C2 Mo1 C7B 86.8(4) . . ?
C1 Mo1 C7B 135.8(4) . . ?
C2 Mo1 C6 100.2(4) . . ?
C1 Mo1 C6 85.1(4) . . ?
C7B Mo1 C6 51.5(5) . . ?
C2 Mo1 C8B 121.5(4) . . ?
C1 Mo1 C8B 131.4(4) . . ?
C7B Mo1 C8B 35.9(4) . . ?
C6 Mo1 C8B 58.9(5) . . ?
C2 Mo1 C6B 80.8(3) . . ?
C1 Mo1 C6B 101.5(3) . . ?
C7B Mo1 C6B 35.1(4) . . ?
C6 Mo1 C6B 24.6(4) . . ?
C8B Mo1 C6B 58.9(4) . . ?
C2 Mo1 C5 134.8(4) . . ?
C1 Mo1 C5 88.9(4) . . ?
C7B Mo1 C5 61.3(5) . . ?
C6 Mo1 C5 35.1(5) . . ?
C8B Mo1 C5 42.7(5) . . ?
C6B Mo1 C5 54.5(4) . . ?
C2 Mo1 C7 79.6(3) . . ?
C1 Mo1 C7 114.9(4) . . ?
C7B Mo1 C7 22.1(3) . . ?
C6 Mo1 C7 35.3(5) . . ?
C8B Mo1 C7 51.2(4) . . ?
C6B Mo1 C7 13.5(3) . . ?
C5 Mo1 C7 58.6(4) . . ?
C2 Mo1 C8 97.0(4) . . ?
C1 Mo1 C8 143.1(3) . . ?
C7B Mo1 C8 13.6(3) . . ?
C6 Mo1 C8 58.4(4) . . ?
C8B Mo1 C8 24.5(4) . . ?
C6B Mo1 C8 46.6(4) . . ?
C5 Mo1 C8 58.8(4) . . ?
C7 Mo1 C8 34.7(4) . . ?
C2 Mo1 C5B 109.7(4) . . ?
C1 Mo1 C5B 80.5(3) . . ?
C7B Mo1 C5B 58.0(4) . . ?
C6 Mo1 C5B 10.4(4) . . ?
C8B Mo1 C5B 58.1(4) . . ?
C6B Mo1 C5B 34.8(4) . . ?
C5 Mo1 C5B 26.7(4) . . ?
C7 Mo1 C5B 44.4(4) . . ?
C8 Mo1 C5B 62.6(4) . . ?
C2 Mo1 C4B 139.4(4) . . ?
C1 Mo1 C4B 96.2(4) . . ?
C7B Mo1 C4B 59.0(4) . . ?
C6 Mo1 C4B 42.2(5) . . ?
C8B Mo1 C4B 35.3(5) . . ?
C6B Mo1 C4B 58.7(4) . . ?
C5 Mo1 C4B 9.3(5) . . ?
C7 Mo1 C4B 60.4(4) . . ?
C8 Mo1 C4B 54.1(4) . . ?
C5B Mo1 C4B 35.0(4) . . ?
C2 Mo1 C4 132.4(4) . . ?
C1 Mo1 C4 122.2(3) . . ?
C7B Mo1 C4 46.0(4) . . ?
C6 Mo1 C4 58.7(4) . . ?
C8B Mo1 C4 11.2(4) . . ?
C6B Mo1 C4 64.0(4) . . ?
C5 Mo1 C4 35.4(4) . . ?
C7 Mo1 C4 58.5(4) . . ?
C8 Mo1 C4 35.5(4) . . ?
C5B Mo1 C4 55.5(4) . . ?
C4B Mo1 C4 26.8(4) . . ?
P1 Mo1 C1 121.11(15) . . ?
P1 Mo1 C2 98.44(16) . . ?
Au1 Mo1 C2 58.74(17) . . ?
C3 Mo2 C10 94.3(2) . . ?
C3 Mo2 C11 82.5(2) . . ?
C10 Mo2 C11 35.4(2) . . ?
C3 Mo2 P2 82.46(17) . . ?
C10 Mo2 P2 92.93(15) . . ?
C11 Mo2 P2 123.98(15) . . ?
C3 Mo2 C9 129.5(2) . . ?
C10 Mo2 C9 35.45(19) . . ?
C11 Mo2 C9 58.6(2) . . ?
P2 Mo2 C9 93.26(14) . . ?
C3 Mo2 C12 107.3(2) . . ?
C10 Mo2 C12 58.22(19) . . ?
C11 Mo2 C12 34.65(19) . . ?
P2 Mo2 C12 149.55(14) . . ?
C9 Mo2 C12 57.97(19) . . ?
C3 Mo2 C13 139.5(2) . . ?
C10 Mo2 C13 57.75(19) . . ?
C11 Mo2 C13 57.6(2) . . ?
P2 Mo2 C13 123.65(14) . . ?
C9 Mo2 C13 34.31(18) . . ?
C12 Mo2 C13 34.61(19) . . ?
C3 Mo2 P1 68.38(17) . . ?
C10 Mo2 P1 148.08(15) . . ?
C11 Mo2 P1 113.41(15) . . ?
P2 Mo2 P1 110.14(5) . . ?
C9 Mo2 P1 153.33(13) . . ?
C12 Mo2 P1 100.21(14) . . ?
C13 Mo2 P1 119.04(13) . . ?
C3 Mo2 Au1 99.20(17) . . ?
C10 Mo2 Au1 139.90(15) . . ?
C11 Mo2 Au1 175.31(15) . . ?
P2 Mo2 Au1 52.26(4) . . ?
C9 Mo2 Au1 117.52(14) . . ?
C12 Mo2 Au1 146.92(14) . . ?
C13 Mo2 Au1 121.14(13) . . ?
P1 Mo2 Au1 71.25(3) . . ?
C3 Mo2 Mo1 118.25(16) . . ?
C10 Mo2 Mo1 142.26(14) . . ?
C11 Mo2 Mo1 125.62(15) . . ?
P2 Mo2 Mo1 108.97(4) . . ?
C9 Mo2 Mo1 110.74(13) . . ?
C12 Mo2 Mo1 92.04(13) . . ?
C13 Mo2 Mo1 84.52(13) . . ?
P1 Mo2 Mo1 50.41(3) . . ?
Au1 Mo2 Mo1 57.412(16) . . ?
P3 Au1 P2 112.94(5) . . ?
P3 Au1 C2 88.28(13) . . ?
P2 Au1 C2 158.76(13) . . ?
P3 Au1 Mo1 130.91(4) . . ?
P2 Au1 Mo1 116.09(4) . . ?
C2 Au1 Mo1 42.79(12) . . ?
P3 Au1 Mo2 163.64(4) . . ?
P2 Au1 Mo2 52.25(4) . . ?
C2 Au1 Mo2 106.58(13) . . ?
Mo1 Au1 Mo2 64.629(14) . . ?
C14 P1 C16 103.0(3) . . ?
C14 P1 Mo1 123.24(18) . . ?
C16 P1 Mo1 121.14(19) . . ?
C14 P1 Mo2 118.92(18) . . ?
C16 P1 Mo2 111.83(19) . . ?
Mo1 P1 Mo2 77.54(4) . . ?
C20 P2 C18 100.4(4) . . ?
C20 P2 Mo2 126.6(3) . . ?
C18 P2 Mo2 123.3(3) . . ?
C20 P2 Au1 117.8(3) . . ?
C18 P2 Au1 111.8(2) . . ?
Mo2 P2 Au1 75.49(5) . . ?
C22 P3 C24 104.9(3) . . ?
C22 P3 C23 105.0(3) . . ?
C24 P3 C23 103.8(3) . . ?
C22 P3 Au1 112.3(2) . . ?
C24 P3 Au1 115.4(2) . . ?
C23 P3 Au1 114.4(2) . . ?
O1 C1 Mo1 170.2(4) . . ?
O2 C2 Mo1 160.3(5) . . ?
O2 C2 Au1 120.9(4) . . ?
Mo1 C2 Au1 78.47(17) . . ?
O3 C3 Mo2 173.5(5) . . ?
C5 C4 C8 106.5(10) . . ?
C5 C4 Mo1 71.0(7) . . ?
C8 C4 Mo1 71.5(6) . . ?
C5 C4 H4 126.8 . . ?
C8 C4 H4 126.8 . . ?
Mo1 C4 H4 122.4 . . ?
C6 C5 C4 108.2(12) . . ?
C6 C5 Mo1 71.9(8) . . ?
C4 C5 Mo1 73.5(7) . . ?
C6 C5 H5 125.9 . . ?
C4 C5 H5 125.9 . . ?
Mo1 C5 H5 120.4 . . ?
C5 C6 C7 108.5(12) . . ?
C5 C6 Mo1 73.0(8) . . ?
C7 C6 Mo1 73.0(7) . . ?
C5 C6 H6 125.7 . . ?
C7 C6 H6 125.7 . . ?
Mo1 C6 H6 120.1 . . ?
C8 C7 C6 108.3(11) . . ?
C8 C7 Mo1 73.0(6) . . ?
C6 C7 Mo1 71.8(7) . . ?
C8 C7 H7 125.8 . . ?
C6 C7 H7 125.8 . . ?
Mo1 C7 H7 121.1 . . ?
C7 C8 C4 108.5(10) . . ?
C7 C8 Mo1 72.3(6) . . ?
C4 C8 Mo1 73.0(6) . . ?
C7 C8 H8 125.8 . . ?
C4 C8 H8 125.8 . . ?
Mo1 C8 H8 120.7 . . ?
C5B C4B C8B 106.7(12) . . ?
C5B C4B Mo1 72.5(7) . . ?
C8B C4B Mo1 71.2(7) . . ?
C5B C4B H4B 126.7 . . ?
C8B C4B H4B 126.7 . . ?
Mo1 C4B H4B 121.4 . . ?
C6B C5B C4B 109.6(11) . . ?
C6B C5B Mo1 71.9(6) . . ?
C4B C5B Mo1 72.6(7) . . ?
C6B C5B H5B 125.2 . . ?
C4B C5B H5B 125.2 . . ?
Mo1 C5B H5B 122 . . ?
C7B C6B C5B 107.7(10) . . ?
C7B C6B Mo1 71.6(6) . . ?
C5B C6B Mo1 73.4(6) . . ?
C7B C6B H6B 126.2 . . ?
C5B C6B H6B 126.2 . . ?
Mo1 C6B H6B 120.7 . . ?
C6B C7B C8B 108.2(10) . . ?
C6B C7B Mo1 73.4(6) . . ?
C8B C7B Mo1 72.7(7) . . ?
C6B C7B H7B 125.9 . . ?
C8B C7B H7B 125.9 . . ?
Mo1 C7B H7B 119.9 . . ?
C4B C8B C7B 107.8(11) . . ?
C4B C8B Mo1 73.5(8) . . ?
C7B C8B Mo1 71.5(7) . . ?
C4B C8B H8B 126.1 . . ?
C7B C8B H8B 126.1 . . ?
Mo1 C8B H8B 120.7 . . ?
C13 C9 C10 107.6(5) . . ?
C13 C9 Mo2 74.9(3) . . ?
C10 C9 Mo2 70.7(3) . . ?
C13 C9 H9 126.2 . . ?
C10 C9 H9 126.2 . . ?
Mo2 C9 H9 120 . . ?
C11 C10 C9 108.1(5) . . ?
C11 C10 Mo2 73.3(3) . . ?
C9 C10 Mo2 73.8(3) . . ?
C11 C10 H10 125.9 . . ?
C9 C10 H10 125.9 . . ?
Mo2 C10 H10 118.8 . . ?
C12 C11 C10 107.8(5) . . ?
C12 C11 Mo2 73.6(3) . . ?
C10 C11 Mo2 71.3(3) . . ?
C12 C11 H11 126.1 . . ?
C10 C11 H11 126.1 . . ?
Mo2 C11 H11 120.7 . . ?
C11 C12 C13 108.3(5) . . ?
C11 C12 Mo2 71.7(3) . . ?
C13 C12 Mo2 74.4(3) . . ?
C11 C12 H12 125.8 . . ?
C13 C12 H12 125.8 . . ?
Mo2 C12 H12 119.9 . . ?
C9 C13 C12 108.0(5) . . ?
C9 C13 Mo2 70.8(3) . . ?
C12 C13 Mo2 71.0(3) . . ?
C9 C13 H13 126 . . ?
C12 C13 H13 126 . . ?
Mo2 C13 H13 123.9 . . ?
C15 C14 P1 115.2(4) . . ?
C15 C14 H14A 108.5 . . ?
P1 C14 H14A 108.5 . . ?
C15 C14 H14B 108.5 . . ?
P1 C14 H14B 108.5 . . ?
H14A C14 H14B 107.5 . . ?
C14 C15 H15A 109.5 . . ?
C14 C15 H15B 109.5 . . ?
H15A C15 H15B 109.5 . . ?
C14 C15 H15C 109.5 . . ?
H15A C15 H15C 109.5 . . ?
H15B C15 H15C 109.5 . . ?
C17 C16 P1 117.1(4) . . ?
C17 C16 H16A 108 . . ?
P1 C16 H16A 108 . . ?
C17 C16 H16B 108 . . ?
P1 C16 H16B 108 . . ?
H16A C16 H16B 107.3 . . ?
C16 C17 H17A 109.5 . . ?
C16 C17 H17B 109.5 . . ?
H17A C17 H17B 109.5 . . ?
C16 C17 H17C 109.5 . . ?
H17A C17 H17C 109.5 . . ?
H17B C17 H17C 109.5 . . ?
C19 C18 P2 112.9(6) . . ?
C19 C18 H18A 109 . . ?
P2 C18 H18A 109 . . ?
C19 C18 H18B 109 . . ?
P2 C18 H18B 109 . . ?
H18A C18 H18B 107.8 . . ?
C21 C20 P2 115.8(6) . . ?
C21 C20 H20A 108.3 . . ?
P2 C20 H20A 108.3 . . ?
C21 C20 H20B 108.3 . . ?
P2 C20 H20B 108.3 . . ?
H20A C20 H20B 107.4 . . ?
P3 C22 H22A 109.5 . . ?
P3 C22 H22B 109.5 . . ?
H22A C22 H22B 109.5 . . ?
P3 C22 H22C 109.5 . . ?
H22A C22 H22C 109.5 . . ?
H22B C22 H22C 109.5 . . ?
P3 C23 H23A 109.5 . . ?
P3 C23 H23B 109.5 . . ?
H23A C23 H23B 109.5 . . ?
P3 C23 H23C 109.5 . . ?
H23A C23 H23C 109.5 . . ?
H23B C23 H23C 109.5 . . ?
P3 C24 H24A 109.5 . . ?
P3 C24 H24B 109.5 . . ?
H24A C24 H24B 109.5 . . ?
P3 C24 H24C 109.5 . . ?
H24A C24 H24C 109.5 . . ?
H24B C24 H24C 109.5 . . ?
F1 P4 F5 90.5(2) . . ?
F1 P4 F2 91.1(2) . . ?
F5 P4 F2 89.8(2) . . ?
F1 P4 F6 90.4(2) . . ?
F5 P4 F6 179.1(3) . . ?
F2 P4 F6 90.5(2) . . ?
F1 P4 F3 89.6(2) . . ?
F5 P4 F3 90.2(2) . . ?
F2 P4 F3 179.3(2) . . ?
F6 P4 F3 89.5(2) . . ?
F1 P4 F4 179.5(2) . . ?
F5 P4 F4 89.9(2) . . ?
F2 P4 F4 89.3(2) . . ?
F6 P4 F4 89.3(2) . . ?
F3 P4 F4 90.03(19) . . ?

loop_
_geom_bond_atom_site_label_1
_geom_bond_atom_site_label_2
_geom_bond_distance
_geom_bond_site_symmetry_2
_geom_bond_publ_flag
Mo1 Mo2 3.0437(8) . ?
Mo1 C2 1.968(5) . ?
Mo1 C1 2.000(5) . ?
Mo1 C7B 2.302(11) . ?
Mo1 C6 2.314(13) . ?
Mo1 C8B 2.317(13) . ?
Mo1 C6B 2.325(10) . ?
Mo1 C5 2.327(14) . ?
Mo1 C7 2.329(11) . ?
Mo1 C8 2.339(11) . ?
Mo1 C5B 2.345(11) . ?
Mo1 C4B 2.346(13) . ?
Mo1 C4 2.359(11) . ?
Mo1 P1 2.4023(15) . ?
Mo1 Au1 2.8382(8) . ?
Mo2 C3 1.930(6) . ?
Mo2 C10 2.307(5) . ?
Mo2 C11 2.332(5) . ?
Mo2 P2 2.3323(15) . ?
Mo2 C9 2.347(5) . ?
Mo2 C12 2.357(5) . ?
Mo2 C13 2.400(5) . ?
Mo2 P1 2.4577(14) . ?
Mo2 Au1 2.8555(6) . ?
Au1 P3 2.3269(13) . ?
Au1 P2 2.3327(15) . ?
Au1 C2 2.476(5) . ?
P1 C14 1.843(5) . ?
P1 C16 1.847(5) . ?
P2 C20 1.819(7) . ?
P2 C18 1.878(8) . ?
P3 C22 1.799(5) . ?
P3 C24 1.816(6) . ?
P3 C23 1.817(6) . ?
O1 C1 1.150(6) . ?
O2 C2 1.165(6) . ?
O3 C3 1.156(6) . ?
C4 C5 1.426(18) . ?
C4 C8 1.431(16) . ?
C4 H4 0.93 . ?
C5 C6 1.40(2) . ?
C5 H5 0.93 . ?
C6 C7 1.406(18) . ?
C6 H6 0.93 . ?
C7 C8 1.394(17) . ?
C7 H7 0.93 . ?
C8 H8 0.93 . ?
C4B C5B 1.409(18) . ?
C4B C8B 1.413(19) . ?
C4B H4B 0.93 . ?
C5B C6B 1.395(16) . ?
C5B H5B 0.93 . ?
C6B C7B 1.394(16) . ?
C6B H6B 0.93 . ?
C7B C8B 1.422(18) . ?
C7B H7B 0.93 . ?
C8B H8B 0.93 . ?
C9 C13 1.401(7) . ?
C9 C10 1.417(8) . ?
C9 H9 0.93 . ?
C10 C11 1.411(8) . ?
C10 H10 0.93 . ?
C11 C12 1.396(8) . ?
C11 H11 0.93 . ?
C12 C13 1.415(8) . ?
C12 H12 0.93 . ?
C13 H13 0.93 . ?
C14 C15 1.519(8) . ?
C14 H14A 0.97 . ?
C14 H14B 0.97 . ?
C15 H15A 0.96 . ?
C15 H15B 0.96 . ?
C15 H15C 0.96 . ?
C16 C17 1.524(8) . ?
C16 H16A 0.97 . ?
C16 H16B 0.97 . ?
C17 H17A 0.96 . ?
C17 H17B 0.96 . ?
C17 H17C 0.96 . ?
C18 C19 1.520(9) . ?
C18 H18A 0.97 . ?
C18 H18B 0.97 . ?
C19 H19A 0.96 . ?
C19 H19B 0.96 . ?
C19 H19C 0.96 . ?
C20 C21 1.475(11) . ?
C20 H20A 0.97 . ?
C20 H20B 0.97 . ?
C21 H21A 0.96 . ?
C21 H21B 0.96 . ?
C21 H21C 0.96 . ?
C22 H22A 0.96 . ?
C22 H22B 0.96 . ?
C22 H22C 0.96 . ?
C23 H23A 0.96 . ?
C23 H23B 0.96 . ?
C23 H23C 0.96 . ?
C24 H24A 0.96 . ?
C24 H24B 0.96 . ?
C24 H24C 0.96 . ?
P4 F1 1.580(4) . ?
P4 F5 1.584(4) . ?
P4 F2 1.592(4) . ?
P4 F6 1.597(4) . ?
P4 F3 1.601(4) . ?
P4 F4 1.604(4) . ?
